data_4081467
loop_
_publ_author_name
'Kobayashi, Kyohei'
'Hirotsu, Masakazu'
'Kinoshita, Isamu'

_publ_section_title
;
 Skeletal Modification of Benzothiophene Mediated by Iron Carbonyls:
 Insertion of Terminal Alkynes with Migration of Amino and Alkoxy Groups
;
_journal_issue 18
_journal_name_full Organometallics
_journal_page_first 5030
_journal_paper_doi 10.1021/om400734s
_journal_volume 32
_journal_year 2013
_chemical_formula_moiety 'C18 H12 Fe2 O7 S'
_chemical_formula_sum 'C18 H12 Fe2 O7 S'
_chemical_formula_weight 484.04
_chemical_name_systematic ' ?'
_space_group_IT_number 2
_symmetry_cell_setting triclinic
_symmetry_space_group_name_Hall '-P 1'
_symmetry_space_group_name_H-M 'P -1'
_atom_sites_solution_hydrogens difmap
_atom_sites_solution_primary direct
_atom_sites_solution_secondary difmap
_audit_creation_method SHELXL-97
_cell_angle_alpha 102.680(3)
_cell_angle_beta 98.145(3)
_cell_angle_gamma 95.024(3)
_cell_formula_units_Z 2
_cell_length_a 8.1802(8)
_cell_length_b 8.8256(11)
_cell_length_c 13.2557(16)
_cell_measurement_reflns_used 3832
_cell_measurement_temperature 153
_cell_measurement_theta_max 27.4778
_cell_measurement_theta_min 4.1893
_cell_volume 917.24(18)
_computing_cell_refinement 'CrystalClear (Rigaku Inc., 2007)'
_computing_data_collection 'CrystalClear (Rigaku Inc., 2007)'
_computing_molecular_graphics 'Ortep-3 for Windows (Farrugia, 1997)'
_computing_publication_material SHELXL97
_computing_structure_refinement 'SHELXL-97 (Sheldrick, 1997)'
_computing_structure_solution 'SIR97 (Altomare <i>et al.</i>,  1999)'
_diffrn_ambient_temperature 153
_diffrn_detector_area_resol_mean 14.6306
_diffrn_measured_fraction_theta_full 0.948
_diffrn_measured_fraction_theta_max 0.930
_diffrn_measurement_details
;
scan:
    Number of images: 360
               Slice: -80.0000 - 100.0000
         Image width: 0.5000
            Exp time: 10.0000
       Rotation axis: Phi
               Omega: 0.0000
                 Chi: 0.0000
                 Phi: 0.0000
                 XTD: 34.9957
              2theta: 9.6293
scan:
    Number of images: 100
               Slice: -30.0000 - 20.0000
         Image width: 0.5000
            Exp time: 10.0000
       Rotation axis: Omega
               Omega: 0.0000
                 Chi: 90.0000
                 Phi: 0.0000
                 XTD: 34.9957
              2theta: 9.6293
scan:
    Number of images: 100
               Slice: -30.0000 - 20.0000
         Image width: 0.5000
            Exp time: 10.0000
       Rotation axis: Omega
               Omega: 0.0000
                 Chi: 90.0000
                 Phi: 90.0000
                 XTD: 34.9957
              2theta: 9.6293
scan:
    Number of images: 100
               Slice: -30.0000 - 20.0000
         Image width: 0.5000
            Exp time: 10.0000
       Rotation axis: Omega
               Omega: 0.0000
                 Chi: 90.0000
                 Phi: 180.0000
                 XTD: 34.9957
              2theta: 9.6293
;
_diffrn_measurement_device 'Mercury70 (2x2 bin mode)'
_diffrn_measurement_device_details 'AFC7: Eulerian 3-circle'
_diffrn_measurement_device_type 'Rigaku/MSC Mercury CCD'
_diffrn_measurement_method '\w or \f'
_diffrn_radiation_detector CCD
_diffrn_radiation_monochromator 'Graphite Monochromator'
_diffrn_radiation_source 'Rotating Anode'
_diffrn_radiation_type MoK\a
_diffrn_radiation_wavelength 0.71075
_diffrn_reflns_av_R_equivalents 0.0177
_diffrn_reflns_av_unetI/netI 0.0277
_diffrn_reflns_limit_h_max 8
_diffrn_reflns_limit_h_min -10
_diffrn_reflns_limit_k_max 11
_diffrn_reflns_limit_k_min -10
_diffrn_reflns_limit_l_max 17
_diffrn_reflns_limit_l_min -17
_diffrn_reflns_number 8852
_diffrn_reflns_theta_full 25.00
_diffrn_reflns_theta_max 27.48
_diffrn_reflns_theta_min 4.19
_diffrn_source_current 100.0000
_diffrn_source_power 4.6000
_diffrn_source_voltage 46.0000
_exptl_absorpt_coefficient_mu 1.734
_exptl_absorpt_correction_T_max 0.8595
_exptl_absorpt_correction_T_min 0.6612
_exptl_absorpt_correction_type multi-scan
_exptl_absorpt_process_details '(Jacobson, 1998)'
_exptl_crystal_colour Red
_exptl_crystal_density_diffrn 1.753
_exptl_crystal_density_method 'not measured'
_exptl_crystal_description Prism
_exptl_crystal_F_000 488
_exptl_crystal_size_max 0.26
_exptl_crystal_size_mid 0.23
_exptl_crystal_size_min 0.09
_refine_diff_density_max 0.381
_refine_diff_density_min -0.266
_refine_diff_density_rms 0.061
_refine_ls_extinction_method none
_refine_ls_goodness_of_fit_ref 1.033
_refine_ls_hydrogen_treatment refall
_refine_ls_matrix_type full
_refine_ls_number_parameters 301
_refine_ls_number_reflns 3916
_refine_ls_number_restraints 0
_refine_ls_restrained_S_all 1.033
_refine_ls_R_factor_all 0.0325
_refine_ls_R_factor_gt 0.0268
_refine_ls_shift/su_max 0.001
_refine_ls_shift/su_mean 0.000
_refine_ls_structure_factor_coef Fsqd
_refine_ls_weighting_details 'calc w=1/[\s^2^(Fo^2^)+(0.0308P)^2^+0.2810P] where P=(Fo^2^+2Fc^2^)/3'
_refine_ls_weighting_scheme calc
_refine_ls_wR_factor_gt 0.0598
_refine_ls_wR_factor_ref 0.0628
_reflns_number_gt 3431
_reflns_number_total 3916
_reflns_threshold_expression >2sigma(I)
_cod_data_source_file om400734s_si_002.cif
_cod_data_source_block 7
_cod_depositor_comments
;
The following automatic conversions were performed:

'_exptl_absorpt_correction_type' value 'Multi-scan' changed to
'multi-scan' according to
/home/saulius/struct/CIF-dictionaries/cif_core.dic dictionary named
'cif_core.dic' version 2.4.2 from 2011-04-26.

Automatic conversion script
Id: cif_fix_values 1891 2012-01-12 08:04:46Z andrius 
;
_cod_original_sg_symbol_H-M P-1
_cod_database_code 4081467

loop_
_symmetry_equiv_pos_as_xyz
'x, y, z'
'-x, -y, -z'

loop_
_atom_site_label
_atom_site_type_symbol
_atom_site_fract_x
_atom_site_fract_y
_atom_site_fract_z
_atom_site_U_iso_or_equiv
_atom_site_adp_type
_atom_site_occupancy
_atom_site_symmetry_multiplicity
_atom_site_calc_flag
C1 C -0.2201(2) 0.3193(2) 0.65583(14) 0.0189(4) Uani 1 1 d
C2 C -0.3630(2) 0.2378(2) 0.59144(15) 0.0215(4) Uani 1 1 d
C3 C -0.4691(2) 0.1420(2) 0.63135(16) 0.0258(4) Uani 1 1 d
C4 C -0.4312(2) 0.1307(2) 0.73423(16) 0.0280(4) Uani 1 1 d
C5 C -0.2894(2) 0.2148(2) 0.79928(15) 0.0260(4) Uani 1 1 d
C6 C -0.1819(2) 0.3113(2) 0.76087(14) 0.0204(4) Uani 1 1 d
C7 C -0.0260(2) 0.4001(2) 0.82752(15) 0.0227(4) Uani 1 1 d
C8 C 0.0078(2) 0.5669(2) 0.85808(14) 0.0225(4) Uani 1 1 d
C9 C -0.0969(2) 0.6857(2) 0.84095(14) 0.0231(4) Uani 1 1 d
C10 C -0.0176(2) 0.8421(2) 0.84887(14) 0.0238(4) Uani 1 1 d
C11 C -0.2505(2) 0.6534(3) 0.77263(15) 0.0260(4) Uani 1 1 d
C12 C 0.1482(2) 0.9097(2) 0.90905(14) 0.0253(4) Uani 1 1 d
C13 C 0.3304(3) 1.1446(3) 0.9697(2) 0.0376(5) Uani 1 1 d
C14 C 0.1435(2) 0.2316(2) 0.69934(16) 0.0265(4) Uani 1 1 d
C15 C 0.3289(2) 0.4884(2) 0.83265(16) 0.0280(4) Uani 1 1 d
C16 C 0.2879(2) 0.4779(2) 0.63950(15) 0.0231(4) Uani 1 1 d
C17 C 0.1656(2) 0.7567(2) 0.68018(15) 0.0255(4) Uani 1 1 d
C18 C -0.1421(2) 0.7793(2) 0.61887(16) 0.0287(4) Uani 1 1 d
O1 O 0.16914(17) 1.06498(16) 0.91616(11) 0.0322(3) Uani 1 1 d
O2 O 0.25461(18) 0.84297(18) 0.94750(12) 0.0373(4) Uani 1 1 d
O3 O 0.12965(18) 0.09933(18) 0.67726(13) 0.0395(4) Uani 1 1 d
O4 O 0.44479(18) 0.5172(2) 0.89478(12) 0.0432(4) Uani 1 1 d
O5 O 0.37803(17) 0.49260(17) 0.58345(12) 0.0327(3) Uani 1 1 d
O6 O 0.28845(18) 0.81869(17) 0.66867(13) 0.0386(4) Uani 1 1 d
O7 O -0.2124(2) 0.8424(2) 0.56352(13) 0.0488(4) Uani 1 1 d
S1 S -0.07161(5) 0.43191(5) 0.60604(3) 0.01737(10) Uani 1 1 d
Fe1 Fe 0.14975(3) 0.44071(3) 0.72975(2) 0.01891(8) Uani 1 1 d
Fe2 Fe -0.02994(3) 0.68103(3) 0.704139(19) 0.01786(8) Uani 1 1 d
H2 H -0.385(3) 0.247(3) 0.5193(18) 0.031(6) Uiso 1 1 d
H3 H -0.561(3) 0.084(3) 0.5890(17) 0.027(5) Uiso 1 1 d
H4 H -0.498(3) 0.064(3) 0.7581(18) 0.037(6) Uiso 1 1 d
H5 H -0.266(3) 0.205(3) 0.8707(18) 0.030(6) Uiso 1 1 d
H7 H 0.019(3) 0.350(3) 0.8786(17) 0.028(6) Uiso 1 1 d
H8 H 0.100(2) 0.604(2) 0.9097(15) 0.014(5) Uiso 1 1 d
H10 H -0.086(2) 0.916(3) 0.8430(15) 0.022(5) Uiso 1 1 d
H11A H -0.313(2) 0.554(3) 0.7516(16) 0.025(5) Uiso 1 1 d
H11B H -0.318(2) 0.740(3) 0.7677(15) 0.023(5) Uiso 1 1 d
H13A H 0.354(3) 1.129(3) 1.036(2) 0.038(6) Uiso 1 1 d
H13B H 0.319(4) 1.259(4) 0.977(2) 0.073(9) Uiso 1 1 d
H13C H 0.415(3) 1.102(3) 0.935(2) 0.056(8) Uiso 1 1 d

loop_
_atom_site_aniso_label
_atom_site_aniso_U_11
_atom_site_aniso_U_22
_atom_site_aniso_U_33
_atom_site_aniso_U_23
_atom_site_aniso_U_13
_atom_site_aniso_U_12
C1 0.0183(8) 0.0183(10) 0.0207(9) 0.0050(7) 0.0050(7) 0.0003(7)
C2 0.0205(8) 0.0207(10) 0.0217(9) 0.0025(8) 0.0023(8) 0.0019(7)
C3 0.0183(8) 0.0247(11) 0.0306(10) 0.0011(8) 0.0030(8) -0.0033(7)
C4 0.0272(10) 0.0252(11) 0.0323(11) 0.0072(9) 0.0111(9) -0.0046(8)
C5 0.0286(9) 0.0277(11) 0.0225(10) 0.0081(8) 0.0062(8) -0.0014(8)
C6 0.0193(8) 0.0193(10) 0.0220(9) 0.0050(7) 0.0038(7) -0.0010(7)
C7 0.0235(9) 0.0257(11) 0.0191(9) 0.0077(8) 0.0020(8) -0.0002(7)
C8 0.0217(9) 0.0289(11) 0.0146(8) 0.0038(8) 0.0013(8) -0.0038(7)
C9 0.0252(9) 0.0267(11) 0.0155(9) 0.0001(8) 0.0070(8) -0.0002(7)
C10 0.0271(9) 0.0213(10) 0.0208(9) 0.0002(8) 0.0027(8) 0.0043(8)
C11 0.0225(9) 0.0261(11) 0.0276(10) 0.0002(9) 0.0084(8) 0.0016(8)
C12 0.0334(10) 0.0231(11) 0.0159(9) -0.0003(8) 0.0048(8) -0.0039(8)
C13 0.0385(12) 0.0323(14) 0.0347(13) 0.0017(10) 0.0019(11) -0.0112(10)
C14 0.0194(8) 0.0278(12) 0.0345(11) 0.0129(9) 0.0043(8) 0.0017(8)
C15 0.0251(9) 0.0282(11) 0.0320(11) 0.0124(9) 0.0039(9) -0.0009(8)
C16 0.0205(8) 0.0174(10) 0.0310(10) 0.0074(8) -0.0006(8) 0.0034(7)
C17 0.0327(10) 0.0147(10) 0.0285(10) 0.0025(8) 0.0070(9) 0.0037(8)
C18 0.0327(10) 0.0213(11) 0.0279(10) 0.0009(9) -0.0011(9) 0.0029(8)
O1 0.0377(8) 0.0227(8) 0.0306(8) 0.0017(6) -0.0009(6) -0.0048(6)
O2 0.0352(8) 0.0293(9) 0.0406(9) 0.0095(7) -0.0130(7) -0.0059(6)
O3 0.0393(8) 0.0204(9) 0.0608(11) 0.0124(7) 0.0106(8) 0.0037(6)
O4 0.0293(8) 0.0576(11) 0.0386(9) 0.0173(8) -0.0111(7) -0.0052(7)
O5 0.0277(7) 0.0350(9) 0.0420(8) 0.0164(7) 0.0142(7) 0.0078(6)
O6 0.0337(8) 0.0220(8) 0.0602(10) 0.0052(7) 0.0208(8) -0.0045(6)
O7 0.0610(10) 0.0409(10) 0.0424(9) 0.0148(8) -0.0131(8) 0.0173(8)
S1 0.01770(19) 0.0175(2) 0.0163(2) 0.00439(17) 0.00204(17) -0.00046(16)
Fe1 0.01636(13) 0.01778(15) 0.02237(14) 0.00723(11) 0.00007(11) -0.00045(10)
Fe2 0.01840(13) 0.01664(15) 0.01784(14) 0.00363(10) 0.00184(10) 0.00132(10)

loop_
_atom_type_symbol
_atom_type_description
_atom_type_scat_dispersion_real
_atom_type_scat_dispersion_imag
_atom_type_scat_source
C C 0.0033 0.0016 'International Tables Vol C Tables 4.2.6.8 and 6.1.1.4'
H H 0.0000 0.0000 'International Tables Vol C Tables 4.2.6.8 and 6.1.1.4'
O O 0.0106 0.0060 'International Tables Vol C Tables 4.2.6.8 and 6.1.1.4'
S S 0.1246 0.1234 'International Tables Vol C Tables 4.2.6.8 and 6.1.1.4'
Fe Fe 0.3463 0.8444 'International Tables Vol C Tables 4.2.6.8 and 6.1.1.4'

loop_
_geom_angle_atom_site_label_1
_geom_angle_atom_site_label_2
_geom_angle_atom_site_label_3
_geom_angle
C2 C1 C6 121.58(16)
C2 C1 S1 120.97(14)
C6 C1 S1 117.38(13)
C1 C2 C3 119.08(18)
C1 C2 H2 119.1(13)
C3 C2 H2 121.8(13)
C4 C3 C2 119.91(18)
C4 C3 H3 119.9(13)
C2 C3 H3 120.1(13)
C3 C4 C5 120.94(18)
C3 C4 H4 119.0(15)
C5 C4 H4 120.0(15)
C4 C5 C6 119.99(18)
C4 C5 H5 119.5(13)
C6 C5 H5 120.5(13)
C5 C6 C1 118.47(17)
C5 C6 C7 121.55(17)
C1 C6 C7 119.93(15)
C8 C7 C6 124.83(18)
C8 C7 Fe1 79.35(10)
C6 C7 Fe1 109.14(12)
C8 C7 H7 113.7(14)
C6 C7 H7 113.0(13)
Fe1 C7 H7 111.0(12)
C7 C8 C9 130.34(18)
C7 C8 Fe1 63.59(10)
C9 C8 Fe1 122.26(12)
C7 C8 Fe2 110.89(13)
C9 C8 Fe2 52.83(9)
Fe1 C8 Fe2 69.63(5)
C7 C8 H8 114.1(12)
C9 C8 H8 113.8(12)
Fe1 C8 H8 96.7(11)
Fe2 C8 H8 119.3(11)
C11 C9 C8 123.41(18)
C11 C9 C10 111.66(18)
C8 C9 C10 118.21(17)
C11 C9 Fe2 77.42(11)
C8 C9 Fe2 91.19(11)
C10 C9 Fe2 74.61(10)
C9 C10 C12 125.49(19)
C9 C10 Fe2 63.84(10)
C12 C10 Fe2 118.06(13)
C9 C10 H10 116.4(13)
C12 C10 H10 112.4(13)
Fe2 C10 H10 111.2(13)
C9 C11 Fe2 62.87(10)
C9 C11 H11A 123.6(13)
Fe2 C11 H11A 116.2(12)
C9 C11 H11B 118.6(12)
Fe2 C11 H11B 110.6(11)
H11A C11 H11B 113.6(17)
O2 C12 O1 122.36(18)
O2 C12 C10 128.13(19)
O1 C12 C10 109.51(18)
O1 C13 H13A 111.4(15)
O1 C13 H13B 104.7(18)
H13A C13 H13B 107(2)
O1 C13 H13C 110.2(17)
H13A C13 H13C 105(2)
H13B C13 H13C 119(2)
O3 C14 Fe1 175.75(18)
O4 C15 Fe1 177.65(18)
O5 C16 Fe1 175.69(17)
O6 C17 Fe2 173.82(17)
O7 C18 Fe2 179.15(19)
C12 O1 C13 115.03(18)
C1 S1 Fe1 98.14(6)
C1 S1 Fe2 109.02(6)
Fe1 S1 Fe2 74.703(17)
C14 Fe1 C15 98.51(9)
C14 Fe1 C16 96.99(8)
C15 Fe1 C16 87.90(8)
C14 Fe1 C7 83.99(8)
C15 Fe1 C7 95.89(8)
C16 Fe1 C7 175.91(8)
C14 Fe1 S1 92.59(6)
C15 Fe1 S1 168.87(7)
C16 Fe1 S1 89.95(6)
C7 Fe1 S1 86.03(5)
C14 Fe1 C8 120.61(8)
C15 Fe1 C8 84.98(8)
C16 Fe1 C8 142.35(8)
C7 Fe1 C8 37.06(7)
S1 Fe1 C8 90.09(5)
C14 Fe1 Fe2 143.82(6)
C15 Fe1 Fe2 116.33(7)
C16 Fe1 Fe2 93.90(6)
C7 Fe1 Fe2 83.05(6)
S1 Fe1 Fe2 52.932(14)
C8 Fe1 Fe2 57.39(5)
C18 Fe2 C17 92.85(9)
C18 Fe2 C9 118.39(9)
C17 Fe2 C9 127.03(9)
C18 Fe2 C10 100.30(9)
C17 Fe2 C10 94.84(8)
C9 Fe2 C10 41.55(8)
C18 Fe2 C11 88.04(9)
C17 Fe2 C11 162.10(9)
C9 Fe2 C11 39.71(8)
C10 Fe2 C11 67.45(7)
C18 Fe2 S1 101.44(7)
C17 Fe2 S1 103.75(6)
C9 Fe2 S1 109.64(6)
C10 Fe2 S1 150.48(6)
C11 Fe2 S1 93.57(6)
C18 Fe2 C8 153.07(8)
C17 Fe2 C8 110.38(8)
C9 Fe2 C8 35.99(7)
C10 Fe2 C8 65.37(7)
C11 Fe2 C8 65.65(7)
S1 Fe2 C8 86.53(5)
C18 Fe2 Fe1 149.05(7)
C17 Fe2 Fe1 80.18(6)
C9 Fe2 Fe1 88.86(6)
C10 Fe2 Fe1 110.27(6)
C11 Fe2 Fe1 107.71(6)
S1 Fe2 Fe1 52.365(15)
C8 Fe2 Fe1 52.98(5)

loop_
_geom_bond_atom_site_label_1
_geom_bond_atom_site_label_2
_geom_bond_distance
C1 C2 1.383(3)
C1 C6 1.402(3)
C1 S1 1.7897(17)
C2 C3 1.395(3)
C2 H2 0.97(2)
C3 C4 1.382(3)
C3 H3 0.91(2)
C4 C5 1.388(3)
C4 H4 0.91(2)
C5 C6 1.394(2)
C5 H5 0.96(2)
C6 C7 1.491(3)
C7 C8 1.430(3)
C7 Fe1 2.1251(17)
C7 H7 0.94(2)
C8 C9 1.446(3)
C8 Fe1 2.3318(18)
C8 Fe2 2.4600(19)
C8 H8 0.93(2)
C9 C11 1.407(3)
C9 C10 1.449(3)
C9 Fe2 1.9605(17)
C10 C12 1.475(3)
C10 Fe2 2.1060(19)
C10 H10 0.91(2)
C11 Fe2 2.1499(18)
C11 H11A 0.94(2)
C11 H11B 0.99(2)
C12 O2 1.208(2)
C12 O1 1.346(2)
C13 O1 1.446(3)
C13 H13A 0.92(3)
C13 H13B 1.01(3)
C13 H13C 0.94(3)
C14 O3 1.131(2)
C14 Fe1 1.795(2)
C15 O4 1.134(2)
C15 Fe1 1.805(2)
C16 O5 1.137(2)
C16 Fe1 1.8183(19)
C17 O6 1.147(2)
C17 Fe2 1.7765(19)
C18 O7 1.138(3)
C18 Fe2 1.774(2)
S1 Fe1 2.2477(5)
S1 Fe2 2.2647(6)
Fe1 Fe2 2.7377(4)

loop_
_geom_torsion_atom_site_label_1
_geom_torsion_atom_site_label_2
_geom_torsion_atom_site_label_3
_geom_torsion_atom_site_label_4
_geom_torsion
C6 C1 C2 C3 -1.8(3)
S1 C1 C2 C3 175.16(14)
C1 C2 C3 C4 0.5(3)
C2 C3 C4 C5 0.6(3)
C3 C4 C5 C6 -0.6(3)
C4 C5 C6 C1 -0.7(3)
C4 C5 C6 C7 -178.32(19)
C2 C1 C6 C5 1.9(3)
S1 C1 C6 C5 -175.19(15)
C2 C1 C6 C7 179.56(17)
S1 C1 C6 C7 2.5(2)
C5 C6 C7 C8 -116.4(2)
C1 C6 C7 C8 66.0(2)
C5 C6 C7 Fe1 153.43(15)
C1 C6 C7 Fe1 -24.2(2)
C6 C7 C8 C9 5.1(3)
Fe1 C7 C8 C9 111.11(19)
C6 C7 C8 Fe1 -106.00(18)
C6 C7 C8 Fe2 -53.3(2)
Fe1 C7 C8 Fe2 52.73(9)
C7 C8 C9 C11 -11.1(3)
Fe1 C8 C9 C11 70.1(2)
Fe2 C8 C9 C11 75.68(16)
C7 C8 C9 C10 -159.88(18)
Fe1 C8 C9 C10 -78.7(2)
Fe2 C8 C9 C10 -73.14(14)
C7 C8 C9 Fe2 -86.74(19)
Fe1 C8 C9 Fe2 -5.60(15)
C11 C9 C10 C12 -176.42(17)
C8 C9 C10 C12 -24.1(3)
Fe2 C9 C10 C12 -107.05(18)
C11 C9 C10 Fe2 -69.37(13)
C8 C9 C10 Fe2 82.92(15)
C8 C9 C11 Fe2 -83.01(16)
C10 C9 C11 Fe2 67.60(13)
C9 C10 C12 O2 12.3(3)
Fe2 C10 C12 O2 -64.2(2)
C9 C10 C12 O1 -168.07(16)
Fe2 C10 C12 O1 115.44(15)
O2 C12 O1 C13 2.3(3)
C10 C12 O1 C13 -177.40(16)
C2 C1 S1 Fe1 -158.77(15)
C6 C1 S1 Fe1 18.31(15)
C2 C1 S1 Fe2 124.68(14)
C6 C1 S1 Fe2 -58.23(15)
O3 C14 Fe1 C15 161(2)
O3 C14 Fe1 C16 -110(2)
O3 C14 Fe1 C7 66(2)
O3 C14 Fe1 S1 -19(2)
O3 C14 Fe1 C8 72(2)
O3 C14 Fe1 Fe2 -3(2)
O4 C15 Fe1 C14 74(5)
O4 C15 Fe1 C16 -22(5)
O4 C15 Fe1 C7 159(5)
O4 C15 Fe1 S1 -101(5)
O4 C15 Fe1 C8 -165(5)
O4 C15 Fe1 Fe2 -116(5)
O5 C16 Fe1 C14 -25(2)
O5 C16 Fe1 C15 73(2)
O5 C16 Fe1 C7 -129(2)
O5 C16 Fe1 S1 -118(2)
O5 C16 Fe1 C8 152(2)
O5 C16 Fe1 Fe2 -170(2)
C8 C7 Fe1 C14 171.56(13)
C6 C7 Fe1 C14 -65.08(14)
C8 C7 Fe1 C15 73.58(13)
C6 C7 Fe1 C15 -163.06(14)
C8 C7 Fe1 C16 -84.4(11)
C6 C7 Fe1 C16 39.0(12)
C8 C7 Fe1 S1 -95.41(11)
C6 C7 Fe1 S1 27.94(13)
C6 C7 Fe1 C8 123.36(19)
C8 C7 Fe1 Fe2 -42.30(11)
C6 C7 Fe1 Fe2 81.06(13)
C1 S1 Fe1 C14 60.48(8)
Fe2 S1 Fe1 C14 168.07(6)
C1 S1 Fe1 C15 -123.7(3)
Fe2 S1 Fe1 C15 -16.1(3)
C1 S1 Fe1 C16 157.48(8)
Fe2 S1 Fe1 C16 -94.93(6)
C1 S1 Fe1 C7 -23.30(8)
Fe2 S1 Fe1 C7 84.29(6)
C1 S1 Fe1 C8 -60.17(8)
Fe2 S1 Fe1 C8 47.42(5)
C1 S1 Fe1 Fe2 -107.59(6)
C7 C8 Fe1 C14 -9.77(15)
C9 C8 Fe1 C14 -132.54(15)
Fe2 C8 Fe1 C14 -137.29(8)
C7 C8 Fe1 C15 -106.70(13)
C9 C8 Fe1 C15 130.54(16)
Fe2 C8 Fe1 C15 125.78(7)
C7 C8 Fe1 C16 173.32(13)
C9 C8 Fe1 C16 50.6(2)
Fe2 C8 Fe1 C16 45.80(13)
C9 C8 Fe1 C7 -122.8(2)
Fe2 C8 Fe1 C7 -127.52(12)
C7 C8 Fe1 S1 83.29(11)
C9 C8 Fe1 S1 -39.48(15)
Fe2 C8 Fe1 S1 -44.23(3)
C7 C8 Fe1 Fe2 127.52(12)
C9 C8 Fe1 Fe2 4.75(12)
O7 C18 Fe2 C17 24(14)
O7 C18 Fe2 C9 160(14)
O7 C18 Fe2 C10 120(14)
O7 C18 Fe2 C11 -174(100)
O7 C18 Fe2 S1 -80(14)
O7 C18 Fe2 C8 174(100)
O7 C18 Fe2 Fe1 -51(14)
O6 C17 Fe2 C18 63.1(18)
O6 C17 Fe2 C9 -66.2(18)
O6 C17 Fe2 C10 -37.5(18)
O6 C17 Fe2 C11 -29.3(19)
O6 C17 Fe2 S1 165.6(17)
O6 C17 Fe2 C8 -103.0(18)
O6 C17 Fe2 Fe1 -147.3(18)
C11 C9 Fe2 C18 44.63(15)
C8 C9 Fe2 C18 168.67(11)
C10 C9 Fe2 C18 -72.34(14)
C11 C9 Fe2 C17 163.21(13)
C8 C9 Fe2 C17 -72.75(15)
C10 C9 Fe2 C17 46.24(15)
C11 C9 Fe2 C10 116.98(17)
C8 C9 Fe2 C10 -118.99(16)
C8 C9 Fe2 C11 124.04(18)
C10 C9 Fe2 C11 -116.98(17)
C11 C9 Fe2 S1 -70.97(12)
C8 C9 Fe2 S1 53.07(12)
C10 C9 Fe2 S1 172.06(10)
C11 C9 Fe2 C8 -124.04(18)
C10 C9 Fe2 C8 118.99(16)
C11 C9 Fe2 Fe1 -120.01(12)
C8 C9 Fe2 Fe1 4.03(11)
C10 C9 Fe2 Fe1 123.02(11)
C9 C10 Fe2 C18 121.57(12)
C12 C10 Fe2 C18 -120.32(16)
C9 C10 Fe2 C17 -144.65(12)
C12 C10 Fe2 C17 -26.54(17)
C12 C10 Fe2 C9 118.1(2)
C9 C10 Fe2 C11 38.06(12)
C12 C10 Fe2 C11 156.17(18)
C9 C10 Fe2 S1 -15.32(18)
C12 C10 Fe2 S1 102.79(16)
C9 C10 Fe2 C8 -34.43(11)
C12 C10 Fe2 C8 83.68(16)
C9 C10 Fe2 Fe1 -63.35(11)
C12 C10 Fe2 Fe1 54.77(16)
C9 C11 Fe2 C18 -141.80(13)
C9 C11 Fe2 C17 -48.6(3)
C9 C11 Fe2 C10 -39.80(12)
C9 C11 Fe2 S1 116.86(12)
C9 C11 Fe2 C8 32.31(12)
C9 C11 Fe2 Fe1 65.35(12)
C1 S1 Fe2 C18 -104.91(9)
Fe1 S1 Fe2 C18 161.60(7)
C1 S1 Fe2 C17 159.26(9)
Fe1 S1 Fe2 C17 65.77(7)
C1 S1 Fe2 C9 21.05(9)
Fe1 S1 Fe2 C9 -72.44(6)
C1 S1 Fe2 C10 31.78(13)
Fe1 S1 Fe2 C10 -61.72(11)
C1 S1 Fe2 C11 -16.19(9)
Fe1 S1 Fe2 C11 -109.68(6)
C1 S1 Fe2 C8 49.12(8)
Fe1 S1 Fe2 C8 -44.37(4)
C1 S1 Fe2 Fe1 93.49(6)
C7 C8 Fe2 C18 103.0(2)
C9 C8 Fe2 C18 -22.4(2)
Fe1 C8 Fe2 C18 152.52(16)
C7 C8 Fe2 C17 -108.96(14)
C9 C8 Fe2 C17 125.58(13)
Fe1 C8 Fe2 C17 -59.47(8)
C7 C8 Fe2 C9 125.46(18)
Fe1 C8 Fe2 C9 174.95(13)
C7 C8 Fe2 C10 165.12(15)
C9 C8 Fe2 C10 39.66(12)
Fe1 C8 Fe2 C10 -145.39(8)
C7 C8 Fe2 C11 89.93(14)
C9 C8 Fe2 C11 -35.53(12)
Fe1 C8 Fe2 C11 139.42(8)
C7 C8 Fe2 S1 -5.58(12)
C9 C8 Fe2 S1 -131.04(11)
Fe1 C8 Fe2 S1 43.91(3)
C7 C8 Fe2 Fe1 -49.50(11)
C9 C8 Fe2 Fe1 -174.95(13)
C14 Fe1 Fe2 C18 -57.45(17)
C15 Fe1 Fe2 C18 139.60(14)
C16 Fe1 Fe2 C18 50.01(14)
C7 Fe1 Fe2 C18 -127.24(14)
S1 Fe1 Fe2 C18 -36.98(13)
C8 Fe1 Fe2 C18 -156.03(14)
C14 Fe1 Fe2 C17 -136.45(12)
C15 Fe1 Fe2 C17 60.59(9)
C16 Fe1 Fe2 C17 -28.99(9)
C7 Fe1 Fe2 C17 153.75(8)
S1 Fe1 Fe2 C17 -115.98(7)
C8 Fe1 Fe2 C17 124.97(8)
C14 Fe1 Fe2 C9 95.62(12)
C15 Fe1 Fe2 C9 -67.34(8)
C16 Fe1 Fe2 C9 -156.93(8)
C7 Fe1 Fe2 C9 25.82(8)
S1 Fe1 Fe2 C9 116.09(6)
C8 Fe1 Fe2 C9 -2.96(8)
C14 Fe1 Fe2 C10 131.98(12)
C15 Fe1 Fe2 C10 -30.98(9)
C16 Fe1 Fe2 C10 -120.56(8)
C7 Fe1 Fe2 C10 62.18(8)
S1 Fe1 Fe2 C10 152.45(6)
C8 Fe1 Fe2 C10 33.40(8)
C14 Fe1 Fe2 C11 60.11(12)
C15 Fe1 Fe2 C11 -102.84(9)
C16 Fe1 Fe2 C11 167.57(8)
C7 Fe1 Fe2 C11 -9.69(8)
S1 Fe1 Fe2 C11 80.58(6)
C8 Fe1 Fe2 C11 -38.47(8)
C14 Fe1 Fe2 S1 -20.47(10)
C15 Fe1 Fe2 S1 176.57(7)
C16 Fe1 Fe2 S1 86.99(6)
C7 Fe1 Fe2 S1 -90.27(5)
C8 Fe1 Fe2 S1 -119.05(6)
C14 Fe1 Fe2 C8 98.58(12)
C15 Fe1 Fe2 C8 -64.38(8)
C16 Fe1 Fe2 C8 -153.97(8)
C7 Fe1 Fe2 C8 28.78(8)
S1 Fe1 Fe2 C8 119.05(6)
